data_2206795
loop_
_publ_author_name
'Naumov, Pan\(ce'
'Ristovska, Nata\(sa'
'Anastasova, Frosa'
'Ng, Seik Weng'

_publ_section_title
;
<i>N</i>-(<i>N</i>-Phenylbenzimidoyl)thiobenzanilide
;
_journal_coeditor_code SU6223
_journal_issue 9
_journal_name_full 'Acta Crystallographica, Section E'
_journal_page_first o3036
_journal_page_last o3037
_journal_paper_doi 10.1107/S160053680502653X
_journal_volume 61
_journal_year 2005
_chemical_formula_iupac 'C26 H20 N2 S'
_chemical_formula_moiety 'C26 H20 N2 S'
_chemical_formula_sum 'C26 H20 N2 S'
_chemical_formula_weight 392.50
_chemical_name_systematic
;
N-(N-Phenylbenzimidoyl)thiobenzanilide
;
_space_group_IT_number 14
_symmetry_cell_setting monoclinic
_symmetry_space_group_name_Hall '-P 2ybc'
_symmetry_space_group_name_H-M 'P 1 21/c 1'
_atom_sites_solution_hydrogens geom
_atom_sites_solution_primary direct
_atom_sites_solution_secondary difmap
_audit_creation_method SHELXL-97
_cell_angle_alpha 90.00
_cell_angle_beta 99.092(3)
_cell_angle_gamma 90.00
_cell_formula_units_Z 4
_cell_length_a 11.0162(12)
_cell_length_b 19.980(2)
_cell_length_c 9.5802(10)
_cell_measurement_reflns_used 750
_cell_measurement_temperature 295(2)
_cell_measurement_theta_max 19.2
_cell_measurement_theta_min 2.8
_cell_volume 2082.1(4)
_computing_cell_refinement 'SAINT (Bruker, 1995)'
_computing_data_collection 'SMART (Bruker, 1995)'
_computing_data_reduction SAINT
_computing_molecular_graphics 'ORTEPII (Johnson, 1976)'
_computing_publication_material SHELXL97
_computing_structure_refinement 'SHELXL97 (Sheldrick, 1997)'
_computing_structure_solution 'SHELXS97 (Sheldrick, 1997)'
_diffrn_ambient_temperature 295(2)
_diffrn_measured_fraction_theta_full 1.00
_diffrn_measured_fraction_theta_max 1.00
_diffrn_measurement_device_type 'Bruker SMART area-detector'
_diffrn_measurement_method '\f and \w'
_diffrn_radiation_monochromator graphite
_diffrn_radiation_source 'fine-focus sealed tube'
_diffrn_radiation_type MoK\a
_diffrn_radiation_wavelength 0.71073
_diffrn_reflns_av_R_equivalents 0.052
_diffrn_reflns_av_sigmaI/netI 0.059
_diffrn_reflns_limit_h_max 11
_diffrn_reflns_limit_h_min -9
_diffrn_reflns_limit_k_max 23
_diffrn_reflns_limit_k_min -21
_diffrn_reflns_limit_l_max 13
_diffrn_reflns_limit_l_min -13
_diffrn_reflns_number 12173
_diffrn_reflns_theta_full 25.0
_diffrn_reflns_theta_max 25.0
_diffrn_reflns_theta_min 1.9
_diffrn_standards_decay_% 0
_diffrn_standards_number 0
_exptl_absorpt_coefficient_mu 0.170
_exptl_absorpt_correction_type none
_exptl_crystal_colour Yellow
_exptl_crystal_density_diffrn 1.252
_exptl_crystal_density_method 'not measured'
_exptl_crystal_description Block
_exptl_crystal_F_000 824
_exptl_crystal_size_max 0.2
_exptl_crystal_size_mid 0.1
_exptl_crystal_size_min 0.1
_refine_diff_density_max 0.30
_refine_diff_density_min -0.17
_refine_ls_extinction_method none
_refine_ls_goodness_of_fit_ref 1.01
_refine_ls_hydrogen_treatment constr
_refine_ls_matrix_type full
_refine_ls_number_parameters 214
_refine_ls_number_reflns 3659
_refine_ls_number_restraints 0
_refine_ls_restrained_S_all 1.01
_refine_ls_R_factor_all 0.106
_refine_ls_R_factor_gt 0.058
_refine_ls_shift/su_max 0.001
_refine_ls_shift/su_mean 0.000
_refine_ls_structure_factor_coef Fsqd
_refine_ls_weighting_details 'calc w = 1/[\s^2^(Fo^2^)+(0.0747P)^2^+0.3122P] where P = (Fo^2^+2Fc^2^)/3'
_refine_ls_weighting_scheme calc
_refine_ls_wR_factor_gt 0.131
_refine_ls_wR_factor_ref 0.153
_reflns_number_gt 2236
_reflns_number_total 3659
_reflns_threshold_expression I>2\s(I)
_cod_data_source_file su6223.cif
_cod_data_source_block I
_cod_depositor_comments
;
The following automatic conversions were performed:
'_symmetry_cell_setting' value 'Monoclinic' changed to 'monoclinic'
according to '/home/saulius/struct/CIF-dictionaries/cif_core.dic'
dictionary named 'cif_core.dic' version 2.4.1 from 2010-06-29.

Automatic conversion script
Id: cif_fix_enum 1527 2010-12-29 10:47:43Z saulius 

The following automatic conversions were performed:

'_symmetry_cell_setting' value 'Monoclinic' changed to 'monoclinic'
according to /home/saulius/struct/CIF-dictionaries/cif_core.dic
dictionary named 'cif_core.dic' version 2.4.1 from 2010-06-29.

Automatic conversion script
Id: cif_fix_values 1715 2011-07-08 13:25:40Z adriana 
;
_cod_original_sg_symbol_H-M 'P 21/c'
_cod_database_code 2206795

loop_
_symmetry_equiv_pos_as_xyz
'x, y, z'
'-x, y+1/2, -z+1/2'
'-x, -y, -z'
'x, -y-1/2, z-1/2'

loop_
_atom_site_label
_atom_site_fract_x
_atom_site_fract_y
_atom_site_fract_z
_atom_site_U_iso_or_equiv
_atom_site_adp_type
_atom_site_calc_flag
_atom_site_refinement_flags
_atom_site_occupancy
_atom_site_type_symbol
S1 0.31238(8) 0.34143(4) 0.41931(8) 0.0516(3) Uani d . 1 S
N1 0.2697(2) 0.40190(10) 0.1738(2) 0.0360(10) Uani d . 1 N
N2 0.0605(2) 0.42950(10) 0.1868(2) 0.0450(10) Uani d . 1 N
C1 0.4567(2) 0.33360(10) 0.2126(2) 0.0400(10) Uani d G 1 C
C2 0.4931(2) 0.26870(10) 0.2508(2) 0.0520(10) Uani d G 1 C
C3 0.5984(2) 0.24220(10) 0.2094(2) 0.0690(10) Uani d G 1 C
C4 0.6674(2) 0.28060(10) 0.1297(2) 0.0710(10) Uani d G 1 C
C5 0.6311(2) 0.34550(10) 0.0915(2) 0.0660(10) Uani d G 1 C
C6 0.5257(2) 0.37210(10) 0.1330(2) 0.0530(10) Uani d G 1 C
C7 0.2652(2) 0.40760(10) 0.02410(10) 0.0390(10) Uani d G 1 C
C8 0.2593(2) 0.47130(10) -0.0350(2) 0.0540(10) Uani d G 1 C
C9 0.2486(2) 0.47890(10) -0.1806(2) 0.0740(10) Uani d G 1 C
C10 0.2437(2) 0.42280(10) -0.26720(10) 0.0760(10) Uani d G 1 C
C11 0.2496(2) 0.35910(10) -0.2081(2) 0.0630(10) Uani d G 1 C
C12 0.2603(2) 0.35150(10) -0.0625(2) 0.0460(10) Uani d G 1 C
C13 0.0191(2) 0.37540(10) 0.0973(2) 0.0430(10) Uani d G 1 C
C14 -0.0479(2) 0.38860(10) -0.0353(2) 0.0520(10) Uani d G 1 C
C15 -0.0939(2) 0.33610(10) -0.1232(2) 0.0570(10) Uani d G 1 C
C16 -0.0729(2) 0.27030(10) -0.0785(2) 0.0590(10) Uani d G 1 C
C17 -0.0059(2) 0.25710(10) 0.0541(2) 0.0570(10) Uani d G 1 C
C18 0.04007(2) 0.30960(10) 0.1420(2) 0.0490(10) Uani d G 1 C
C19 0.21461(2) 0.49500(10) 0.3284(2) 0.0410(10) Uani d G 1 C
C20 0.12760(2) 0.52520(10) 0.3982(2) 0.0520(10) Uani d G 1 C
C21 0.1610(2) 0.57860(10) 0.4890(2) 0.0650(10) Uani d G 1 C
C22 0.2814(2) 0.60200(10) 0.5099(2) 0.0720(10) Uani d G 1 C
C23 0.3684(2) 0.57180(10) 0.4401(2) 0.0710(10) Uani d G 1 C
C24 0.3350(2) 0.51830(10) 0.3493(2) 0.0560(10) Uani d G 1 C
C25 0.3444(3) 0.36010(10) 0.2606(3) 0.0390(10) Uani d . 1 C
C26 0.1743(3) 0.43910(10) 0.2300(3) 0.0390(10) Uani d . 1 C
H2 0.4469 0.2430 0.3041 0.062 Uiso calc R 1 H
H3 0.6228 0.1987 0.2349 0.083 Uiso calc R 1 H
H4 0.7380 0.2628 0.1020 0.085 Uiso calc R 1 H
H5 0.6772 0.3712 0.0383 0.079 Uiso calc R 1 H
H6 0.5013 0.4155 0.1074 0.063 Uiso calc R 1 H
H8 0.2626 0.5088 0.0229 0.065 Uiso calc R 1 H
H9 0.2447 0.5215 -0.2202 0.089 Uiso calc R 1 H
H10 0.2366 0.4279 -0.3647 0.091 Uiso calc R 1 H
H11 0.2463 0.3216 -0.2660 0.075 Uiso calc R 1 H
H12 0.2642 0.3089 -0.0229 0.056 Uiso calc R 1 H
H14 -0.0619 0.4326 -0.0652 0.062 Uiso calc R 1 H
H15 -0.1387 0.3450 -0.2119 0.069 Uiso calc R 1 H
H16 -0.1036 0.2352 -0.1373 0.071 Uiso calc R 1 H
H17 0.0082 0.2131 0.0840 0.069 Uiso calc R 1 H
H18 0.0849 0.3008 0.2308 0.059 Uiso calc R 1 H
H20 0.0471 0.5095 0.3842 0.063 Uiso calc R 1 H
H21 0.1028 0.5988 0.5357 0.078 Uiso calc R 1 H
H22 0.3037 0.6378 0.5707 0.086 Uiso calc R 1 H
H23 0.4489 0.5874 0.4541 0.085 Uiso calc R 1 H
H24 0.3932 0.4981 0.3026 0.067 Uiso calc R 1 H

loop_
_atom_site_aniso_label
_atom_site_aniso_U_11
_atom_site_aniso_U_22
_atom_site_aniso_U_33
_atom_site_aniso_U_12
_atom_site_aniso_U_13
_atom_site_aniso_U_23
S1 0.0397(5) 0.0533(5) 0.0625(5) -0.0067(4) 0.0106(4) -0.0053(4)
N1 0.0320(10) 0.0360(10) 0.0410(10) 0.0030(10) 0.0070(10) -0.0050(10)
N2 0.045(2) 0.048(2) 0.041(2) 0.0080(10) 0.0050(10) -0.0030(10)
C1 0.040(2) 0.043(2) 0.037(2) 0.0050(10) 0.0020(10) -0.0020(10)
C2 0.059(2) 0.047(2) 0.049(2) 0.001(2) 0.005(2) -0.007(2)
C3 0.087(3) 0.058(2) 0.061(2) 0.007(2) 0.008(2) -0.021(2)
C4 0.069(2) 0.095(3) 0.049(2) 0.014(2) 0.010(2) -0.018(2)
C5 0.061(2) 0.089(3) 0.048(2) -0.001(2) 0.015(2) 0.004(2)
C6 0.054(2) 0.060(2) 0.045(2) -0.004(2) 0.009(2) 0.000(2)
C7 0.035(2) 0.042(2) 0.040(2) -0.0010(10) 0.0060(10) -0.0050(10)
C8 0.042(2) 0.048(2) 0.074(2) -0.004(2) 0.015(2) -0.008(2)
C9 0.052(2) 0.066(3) 0.107(3) -0.022(2) 0.019(2) -0.021(2)
C10 0.037(2) 0.087(3) 0.105(3) -0.005(2) 0.015(2) -0.026(3)
C11 0.041(2) 0.076(3) 0.070(2) 0.011(2) 0.006(2) -0.018(2)
C12 0.044(2) 0.048(2) 0.047(2) 0.002(2) 0.0060(10) -0.009(2)
C13 0.044(2) 0.053(2) 0.035(2) 0.008(2) 0.0110(10) 0.0020(10)
C14 0.049(2) 0.058(2) 0.047(2) 0.000(2) 0.002(2) -0.004(2)
C15 0.043(2) 0.076(3) 0.050(2) 0.004(2) -0.001(2) 0.008(2)
C16 0.053(2) 0.067(3) 0.057(2) 0.014(2) 0.010(2) 0.017(2)
C17 0.064(2) 0.049(2) 0.059(2) 0.001(2) 0.011(2) 0.013(2)
C18 0.042(2) 0.059(2) 0.045(2) -0.001(2) 0.0030(10) 0.008(2)
C19 0.035(2) 0.034(2) 0.053(2) 0.0000(10) 0.0030(10) -0.0020(10)
C20 0.041(2) 0.046(2) 0.070(2) 0.001(2) 0.011(2) -0.006(2)
C21 0.047(2) 0.042(2) 0.105(3) 0.004(2) 0.009(2) -0.020(2)
C22 0.048(2) 0.043(2) 0.113(3) 0.009(2) -0.019(2) 0.001(2)
C23 0.075(3) 0.055(2) 0.075(3) 0.003(2) -0.015(2) 0.009(2)
C24 0.058(2) 0.048(2) 0.058(2) 0.006(2) 0.001(2) 0.003(2)
C25 0.040(2) 0.034(2) 0.041(2) 0.0020(10) 0.0000(10) 0.0020(10)
C26 0.035(2) 0.037(2) 0.046(2) -0.0020(10) 0.0080(10) -0.0040(10)

loop_
_atom_type_symbol
_atom_type_description
_atom_type_scat_dispersion_real
_atom_type_scat_dispersion_imag
_atom_type_scat_source
C C 0.0033 0.0016 'International Tables Vol C Tables 4.2.6.8 and 6.1.1.4'
H H 0.0000 0.0000 'International Tables Vol C Tables 4.2.6.8 and 6.1.1.4'
N N 0.0061 0.0033 'International Tables Vol C Tables 4.2.6.8 and 6.1.1.4'
S S 0.1246 0.1234 'International Tables Vol C Tables 4.2.6.8 and 6.1.1.4'

loop_
_geom_angle_atom_site_label_1
_geom_angle_atom_site_label_2
_geom_angle_atom_site_label_3
_geom_angle
_geom_angle_publ_flag
C25 N1 C7 125.7(2) yes
C25 N1 C26 119.3(2) yes
C7 N1 C26 114.6(2) yes
C26 N2 C13 121.4(2) yes
C2 C1 C6 120.0 no
C2 C1 C25 118.1(2) yes
C6 C1 C25 121.9(2) yes
C3 C2 C1 120.0 no
C2 C3 C4 120.0 no
C5 C4 C3 120.0 no
C4 C5 C6 120.0 no
C5 C6 C1 120.0 no
C8 C7 C12 120.0 no
C8 C7 N1 118.2(2) yes
C12 C7 N1 121.7(2) yes
C9 C8 C7 120.0 no
C10 C9 C8 120.0 no
C9 C10 C11 120.0 no
C12 C11 C10 120.0 no
C11 C12 C7 120.0 no
C14 C13 C18 120.0 no
C14 C13 N2 118.9(2) yes
C18 C13 N2 121.0(2) yes
C13 C14 C15 120.0 no
C16 C15 C14 120.0 no
C15 C16 C17 120.0 no
C16 C17 C18 120.0 no
C17 C18 C13 120.0 no
C20 C19 C24 120.0 no
C20 C19 C26 118.2(2) yes
C24 C19 C26 121.8(2) yes
C19 C20 C21 120.0 no
C22 C21 C20 120.0 no
C23 C22 C21 120.0 no
C22 C23 C24 120.0 no
C23 C24 C19 120.0 no
N1 C25 C1 118.9(2) yes
N1 C25 S1 120.2(2) yes
C1 C25 S1 120.9(2) yes
N2 C26 N1 122.3(3) yes
N2 C26 C19 120.1(2) yes
N1 C26 C19 117.2(2) yes
C3 C2 H2 120.0 no
C1 C2 H2 120.0 no
C2 C3 H3 120.0 no
C4 C3 H3 120.0 no
C5 C4 H4 120.0 no
C3 C4 H4 120.0 no
C4 C5 H5 120.0 no
C6 C5 H5 120.0 no
C5 C6 H6 120.0 no
C1 C6 H6 120.0 no
C9 C8 H8 120.0 no
C7 C8 H8 120.0 no
C10 C9 H9 120.0 no
C8 C9 H9 120.0 no
C9 C10 H10 120.0 no
C11 C10 H10 120.0 no
C12 C11 H11 120.0 no
C10 C11 H11 120.0 no
C11 C12 H12 120.0 no
C7 C12 H12 120.0 no
C13 C14 H14 120.0 no
C15 C14 H14 120.0 no
C16 C15 H15 120.0 no
C14 C15 H15 120.0 no
C15 C16 H16 120.0 no
C17 C16 H16 120.0 no
C16 C17 H17 120.0 no
C18 C17 H17 120.0 no
C17 C18 H18 120.0 no
C13 C18 H18 120.0 no
C19 C20 H20 120.0 no
C21 C20 H20 120.0 no
C22 C21 H21 120.0 no
C20 C21 H21 120.0 no
C23 C22 H22 120.0 no
C21 C22 H22 120.0 no
C22 C23 H23 120.0 no
C24 C23 H23 120.0 no
C23 C24 H24 120.0 no
C19 C24 H24 120.0 no

loop_
_geom_bond_atom_site_label_1
_geom_bond_atom_site_label_2
_geom_bond_distance
_geom_bond_publ_flag
S1 C25 1.656(3) yes
N1 C25 1.361(3) yes
N1 C7 1.431(2) yes
N1 C26 1.458(3) yes
N2 C26 1.271(3) yes
N2 C13 1.410(3) yes
C1 C2 1.39 no
C1 C6 1.39 no
C1 C25 1.483(3) yes
C2 C3 1.39 no
C3 C4 1.39 no
C4 C5 1.39 no
C5 C6 1.39 no
C7 C8 1.39 no
C7 C12 1.39 no
C8 C9 1.39 no
C9 C10 1.39 no
C10 C11 1.39 no
C11 C12 1.39 no
C13 C14 1.39 no
C13 C18 1.39 no
C14 C15 1.39 no
C15 C16 1.39 no
C16 C17 1.39 no
C17 C18 1.39 no
C19 C20 1.39 no
C19 C24 1.39 no
C19 C26 1.483(3) yes
C20 C21 1.39 no
C21 C22 1.39 no
C22 C23 1.39 no
C23 C24 1.39 no
C2 H2 0.93 no
C3 H3 0.93 no
C4 H4 0.93 no
C5 H5 0.93 no
C6 H6 0.93 no
C8 H8 0.93 no
C9 H9 0.93 no
C10 H10 0.93 no
C11 H11 0.93 no
C12 H12 0.93 no
C14 H14 0.93 no
C15 H15 0.93 no
C16 H16 0.93 no
C17 H17 0.93 no
C18 H18 0.93 no
C20 H20 0.93 no
C21 H21 0.93 no
C22 H22 0.93 no
C23 H23 0.93 no
C24 H24 0.93 no

loop_
_geom_torsion_atom_site_label_1
_geom_torsion_atom_site_label_2
_geom_torsion_atom_site_label_3
_geom_torsion_atom_site_label_4
_geom_torsion
_geom_torsion_publ_flag
C25 C1 C2 C3 -179.3(2) no
C25 C1 C6 C5 179.3(2) no
C25 N1 C7 C8 -136.6(2) no
C26 N1 C7 C8 51.1(3) no
C25 N1 C7 C12 46.7(3) no
C26 N1 C7 C12 -125.6(2) no
N1 C7 C8 C9 -176.8(2) no
N1 C7 C12 C11 176.7(2) no
C26 N2 C13 C14 -119.7(2) no
C26 N2 C13 C18 62.8(3) no
N2 C13 C14 C15 -177.5(2) no
N2 C13 C18 C17 177.4(2) no
C26 C19 C20 C21 -178.6(2) no
C26 C19 C24 C23 178.5(2) no
C7 N1 C25 C1 20.8(4) no
C26 N1 C25 C1 -167.2(2) no
C7 N1 C25 S1 -161.3(2) no
C26 N1 C25 S1 10.6(3) no
C2 C1 C25 N1 -144.4(2) no
C6 C1 C25 N1 36.3(3) no
C2 C1 C25 S1 37.7(3) no
C6 C1 C25 S1 -141.6(2) no
C13 N2 C26 N1 9.7(4) no
C13 N2 C26 C19 -177.6(2) no
C25 N1 C26 N2 -115.3(3) no
C7 N1 C26 N2 57.5(3) no
C25 N1 C26 C19 71.8(3) no
C7 N1 C26 C19 -115.4(2) no
C20 C19 C26 N2 15.7(3) no
C24 C19 C26 N2 -162.9(2) no
C20 C19 C26 N1 -171.3(2) no
C24 C19 C26 N1 10.1(3) no

loop_
_cod_related_entry_id
_cod_related_entry_database
_cod_related_entry_code
1 ChemSpider 21180340
